data_7134467
loop_
_publ_author_name
'Messori, Alessandro'
'Potocnik, Marcel'
'Belazregue, Sara'
'Collins, Richard'
'Kr\"amer, Tobias'
'Chadwick, F. Mark'

_publ_section_title
;
 PCP and POCOP complexes of calcium
;
_journal_issue 43
_journal_name_full 'Chemical Communications'
_journal_page_first 7827
_journal_page_last 7830
_journal_paper_doi 10.1039/D5CC00872G
_journal_volume 61
_journal_year 2025
_chemical_formula_moiety 'C28 H46 O2 P2 Si1'
_chemical_formula_sum 'C28 H46 O2 P2 Si'
_chemical_formula_weight 504.71
_chemical_melting_point ?
_space_group_IT_number 14
_space_group_name_Hall '-P 2ybc'
_space_group_name_H-M_alt 'P 1 21/c 1'
_symmetry_cell_setting monoclinic
_symmetry_space_group_name_Hall '-P 2ybc'
_symmetry_space_group_name_H-M 'P 1 21/c 1'
_atom_sites_solution_hydrogens difmap
_atom_sites_solution_primary other
_audit_creation_date 2024-04-15
_audit_creation_method CRYSTALS_ver_14.61_build_6999
_audit_update_record
;
2025-02-12 deposited with the CCDC.	2025-03-27 downloaded from the CCDC.
;
_cell_angle_alpha 90
_cell_angle_beta 106.6067(15)
_cell_angle_gamma 90
_cell_formula_units_Z 4
_cell_length_a 11.4317(2)
_cell_length_b 19.1095(2)
_cell_length_c 14.6851(2)
_cell_measurement_reflns_used 5886
_cell_measurement_temperature 173
_cell_measurement_theta_max 73
_cell_measurement_theta_min 4
_cell_volume 3074.21(8)
_computing_cell_refinement
; 
 CrysAlisPro (Rigaku Oxford Diffraction, 2017) 
;
_computing_data_collection 'SuperNova, (Oxford Diffraction, 2010)'
_computing_data_reduction
; 
 CrysAlisPro (Rigaku Oxford Diffraction, 2017) 
;
_computing_molecular_graphics 'CAMERON (Watkin et al., 1996)'
_computing_publication_material 'CRYSTALS (Betteridge et al., 2003)'
_computing_structure_refinement 'CRYSTALS (Betteridge et al., 2003)'
_computing_structure_solution 'Superflip (Palatinus & Chapuis, 2007)'
_diffrn_ambient_temperature 173
_diffrn_measured_fraction_theta_full 0.962
_diffrn_measured_fraction_theta_max 0.962
_diffrn_measurement_device Area
_diffrn_measurement_device_type 'Oxford Diffraction SuperNova'
_diffrn_measurement_method \w
_diffrn_radiation_monochromator 'focussing mirrors'
_diffrn_radiation_type 'Cu K\a'
_diffrn_radiation_wavelength 1.54184
_diffrn_reflns_av_R_equivalents 0.025
_diffrn_reflns_av_unetI/netI 0.041
_diffrn_reflns_limit_h_max 13
_diffrn_reflns_limit_h_min -13
_diffrn_reflns_limit_k_max 23
_diffrn_reflns_limit_k_min -20
_diffrn_reflns_limit_l_max 14
_diffrn_reflns_limit_l_min -17
_diffrn_reflns_number 10990
_diffrn_reflns_theta_full 73.727
_diffrn_reflns_theta_max 73.727
_diffrn_reflns_theta_min 3.901
_diffrn_standards_number 0
_exptl_absorpt_coefficient_mu 1.807
_exptl_absorpt_correction_T_max 0.74
_exptl_absorpt_correction_T_min 0.58
_exptl_absorpt_correction_type multi-scan
_exptl_absorpt_process_details
; 
 CrysAlisPro (Rigaku Oxford Diffraction, 2017) 
;
_exptl_crystal_colour colourless
_exptl_crystal_density_diffrn 1.090
_exptl_crystal_density_meas ?
_exptl_crystal_density_method 'not measured'
_exptl_crystal_description prism
_exptl_crystal_F_000 1096
_exptl_crystal_size_max 0.457
_exptl_crystal_size_mid 0.226
_exptl_crystal_size_min 0.167
_refine_diff_density_max 0.49
_refine_diff_density_min -0.52
_refine_ls_extinction_method None
_refine_ls_goodness_of_fit_ref 0.9631
_refine_ls_hydrogen_treatment constr
_refine_ls_matrix_type full
_refine_ls_number_parameters 298
_refine_ls_number_reflns 5967
_refine_ls_number_restraints 0
_refine_ls_R_factor_all 0.0476
_refine_ls_R_factor_gt 0.0395
_refine_ls_shift/su_max 0.0006076
_refine_ls_shift/su_mean 0.0000298
_refine_ls_structure_factor_coef Fsqd
_refine_ls_weighting_details
;
 Method= Modified Sheldrick 
 w=1/[\s^2^(F^2^) + ( 0.06P)^2^ + 1.32P] 
 ,where P=(max(Fo^2^,0) + 2Fc^2^)/3 
;
_refine_ls_weighting_scheme calc
_refine_ls_wR_factor_all 0.1185
_refine_ls_wR_factor_gt 0.1089
_refine_ls_wR_factor_ref 0.1127
_reflns_limit_h_max 13
_reflns_limit_h_min -13
_reflns_limit_k_max 23
_reflns_limit_k_min 0
_reflns_limit_l_max 17
_reflns_limit_l_min 0
_reflns_number_gt 5061
_reflns_number_total 5970
_reflns_threshold_expression I>2.0\s(I)
_oxford_diffrn_Wilson_B_factor 2.48
_oxford_diffrn_Wilson_scale 0.05
_oxford_refine_ls_r_factor_ref 0.0470
_oxford_refine_ls_scale 4.73(7)
_oxford_reflns_number_all 5970
_oxford_structure_analysis_title '408\FMC2408_autored.cif_od At 11:28 on 21/ 3'
_cod_data_source_file d5cc00872g2.cif
_cod_data_source_block 'global_CCDC1'
_cod_depositor_comments
;
The following automatic conversions were performed:

data item '_chemical_melting_point' value 'not measured' was changed
to '?' -- the value is undefined or not given.

data item '_exptl_crystal_density_meas' value 'not measured' was
changed to '?' -- the value is perceived as not measured.

Automatic conversion script
Id: cif_fix_values 8170 2020-07-09 18:12:32Z antanas 

 Adding full bibliography for 7134464--7134468.cif.
;
_cod_original_sg_symbol_H-M 'P 21/c '
_cod_original_formula_sum 'C28 H46 O2 P2 Si1'
_cod_database_code 7134467
_oxford_refine_reflns_threshold_expression_ref I>-10.0\s(I)

loop_
_symmetry_equiv_pos_as_xyz
x,y,z
-x,-y,-z
x,-y+1/2,z+1/2
-x,y+1/2,-z+1/2

loop_
_atom_site_label
_atom_site_type_symbol
_atom_site_fract_x
_atom_site_fract_y
_atom_site_fract_z
_atom_site_U_iso_or_equiv
_atom_site_occupancy
_atom_site_adp_type
_atom_site_refinement_flags_posn
_atom_site_refinement_flags_adp
_atom_site_refinement_flags_occupancy
_atom_site_disorder_assembly
_atom_site_disorder_group
_atom_site_attached_hydrogens
C1 C 0.57612(15) 0.23322(9) 0.38194(11) 0.0270 1.0000 Uani . . . . . .
C2 C 0.45525(15) 0.23578(9) 0.38600(12) 0.0286 1.0000 Uani . . . . . .
C3 C 0.38926(16) 0.29815(10) 0.37239(13) 0.0332 1.0000 Uani . . . . . .
C4 C 0.44507(18) 0.35866(10) 0.35429(14) 0.0357 1.0000 Uani . . . . . .
C5 C 0.56459(17) 0.35875(9) 0.34952(13) 0.0328 1.0000 Uani . . . . . .
C6 C 0.62798(15) 0.29573(9) 0.36278(12) 0.0282 1.0000 Uani . . . . . .
C7 C 0.22816(19) 0.08222(11) 0.33940(16) 0.0439 1.0000 Uani . . . . . .
C8 C 0.2107(3) 0.11014(15) 0.23847(17) 0.0653 1.0000 Uani . . . . . .
C9 C 0.1047(2) 0.05477(14) 0.3457(3) 0.0715 1.0000 Uani . . . . . .
C10 C 0.3233(2) 0.02384(12) 0.35869(19) 0.0566 1.0000 Uani . . . . . .
C11 C 0.31292(18) 0.14077(11) 0.54517(14) 0.0386 1.0000 Uani . . . . . .
C12 C 0.3634(2) 0.21085(12) 0.59242(16) 0.0536 1.0000 Uani . . . . . .
C13 C 0.4109(2) 0.08449(12) 0.57942(16) 0.0492 1.0000 Uani . . . . . .
C14 C 0.1986(2) 0.12200(17) 0.5745(2) 0.0650 1.0000 Uani . . . . . .
C15 C 0.86371(18) 0.30061(10) 0.22676(14) 0.0368 1.0000 Uani . . . . . .
C16 C 0.9391(3) 0.34682(14) 0.18005(19) 0.0622 1.0000 Uani . . . . . .
C17 C 0.9265(2) 0.23048(12) 0.25731(16) 0.0477 1.0000 Uani . . . . . .
C18 C 0.7398(2) 0.28660(14) 0.15311(16) 0.0517 1.0000 Uani . . . . . .
C19 C 0.95320(18) 0.35985(10) 0.43152(14) 0.0376 1.0000 Uani . . . . . .
C20 C 0.8967(3) 0.39883(14) 0.49987(17) 0.0590 1.0000 Uani . . . . . .
C21 C 1.0538(2) 0.40529(15) 0.4120(2) 0.0620 1.0000 Uani . . . . . .
C22 C 1.0072(2) 0.29134(12) 0.47784(15) 0.0466 1.0000 Uani . . . . . .
C23 C 0.65001(18) 0.10893(9) 0.27712(13) 0.0343 1.0000 Uani . . . . . .
C24 C 0.5545(2) 0.12535(13) 0.19755(16) 0.0542 1.0000 Uani . . . . . .
C25 C 0.5473(3) 0.09686(16) 0.10948(18) 0.0722 1.0000 Uani . . . . . .
C26 C 0.6346(3) 0.05160(14) 0.0990(2) 0.0686 1.0000 Uani . . . . . .
C27 C 0.7294(3) 0.03423(13) 0.1754(2) 0.0662 1.0000 Uani . . . . . .
C28 C 0.7377(2) 0.06227(11) 0.26492(18) 0.0485 1.0000 Uani . . . . . .
P2 P 0.82278(4) 0.35284(2) 0.32051(3) 0.0314 1.0000 Uani . . . . . .
O2 O 0.74696(11) 0.28962(7) 0.35876(10) 0.0348 1.0000 Uani . . . . . .
Si1 Si 0.66383(4) 0.14898(2) 0.39613(3) 0.0288 1.0000 Uani . . . . . .
O1 O 0.40770(11) 0.17260(7) 0.40296(10) 0.0343 1.0000 Uani . . . . . .
P1 P 0.26734(4) 0.16211(2) 0.41539(3) 0.0313 1.0000 Uani . . . . . .
H31 H 0.3078 0.2984 0.3760 0.0402 1.0000 Uiso R . . . . .
H41 H 0.4000 0.4021 0.3453 0.0440 1.0000 Uiso R . . . . .
H51 H 0.6002 0.4017 0.3366 0.0408 1.0000 Uiso R . . . . .
H82 H 0.2894 0.1268 0.2317 0.0982 1.0000 Uiso R . . . . .
H81 H 0.1548 0.1492 0.2252 0.0985 1.0000 Uiso R . . . . .
H83 H 0.1823 0.0723 0.1924 0.0981 1.0000 Uiso R . . . . .
H93 H 0.1191 0.0304 0.4077 0.1078 1.0000 Uiso R . . . . .
H91 H 0.0482 0.0934 0.3410 0.1085 1.0000 Uiso R . . . . .
H92 H 0.0743 0.0221 0.2922 0.1076 1.0000 Uiso R . . . . .
H101 H 0.3264 0.0002 0.4185 0.0870 1.0000 Uiso R . . . . .
H102 H 0.4036 0.0425 0.3593 0.0869 1.0000 Uiso R . . . . .
H103 H 0.2989 -0.0104 0.3068 0.0865 1.0000 Uiso R . . . . .
H123 H 0.3015 0.2468 0.5708 0.0815 1.0000 Uiso R . . . . .
H121 H 0.3830 0.2063 0.6619 0.0809 1.0000 Uiso R . . . . .
H122 H 0.4360 0.2247 0.5749 0.0812 1.0000 Uiso R . . . . .
H131 H 0.3765 0.0388 0.5571 0.0749 1.0000 Uiso R . . . . .
H132 H 0.4401 0.0835 0.6474 0.0753 1.0000 Uiso R . . . . .
H133 H 0.4786 0.0934 0.5529 0.0748 1.0000 Uiso R . . . . .
H142 H 0.1703 0.0752 0.5491 0.0998 1.0000 Uiso R . . . . .
H143 H 0.2170 0.1214 0.6431 0.0999 1.0000 Uiso R . . . . .
H141 H 0.1345 0.1568 0.5483 0.1004 1.0000 Uiso R . . . . .
H161 H 0.9016 0.3929 0.1663 0.0936 1.0000 Uiso R . . . . .
H162 H 1.0220 0.3506 0.2244 0.0928 1.0000 Uiso R . . . . .
H163 H 0.9457 0.3240 0.1224 0.0931 1.0000 Uiso R . . . . .
H172 H 0.8831 0.2044 0.2944 0.0732 1.0000 Uiso R . . . . .
H173 H 1.0123 0.2387 0.2924 0.0723 1.0000 Uiso R . . . . .
H171 H 0.9260 0.2031 0.2011 0.0726 1.0000 Uiso R . . . . .
H181 H 0.6906 0.2564 0.1823 0.0784 1.0000 Uiso R . . . . .
H183 H 0.6987 0.3306 0.1351 0.0781 1.0000 Uiso R . . . . .
H182 H 0.7534 0.2642 0.0966 0.0785 1.0000 Uiso R . . . . .
H202 H 0.8304 0.3718 0.5112 0.0868 1.0000 Uiso R . . . . .
H201 H 0.9588 0.4055 0.5589 0.0863 1.0000 Uiso R . . . . .
H203 H 0.8654 0.4449 0.4744 0.0862 1.0000 Uiso R . . . . .
H211 H 1.0976 0.3798 0.3734 0.0923 1.0000 Uiso R . . . . .
H213 H 1.1095 0.4199 0.4725 0.0919 1.0000 Uiso R . . . . .
H212 H 1.0159 0.4469 0.3793 0.0924 1.0000 Uiso R . . . . .
H222 H 1.0550 0.2684 0.4419 0.0710 1.0000 Uiso R . . . . .
H221 H 1.0627 0.3025 0.5398 0.0712 1.0000 Uiso R . . . . .
H223 H 0.9421 0.2605 0.4864 0.0707 1.0000 Uiso R . . . . .
H241 H 0.4922 0.1580 0.2051 0.0647 1.0000 Uiso R . . . . .
H251 H 0.4797 0.1093 0.0555 0.0862 1.0000 Uiso R . . . . .
H261 H 0.6302 0.0311 0.0382 0.0835 1.0000 Uiso R . . . . .
H271 H 0.7910 0.0032 0.1690 0.0804 1.0000 Uiso R . . . . .
H281 H 0.8032 0.0490 0.3187 0.0603 1.0000 Uiso R . . . . .
H11 H 0.7474 0.1580 0.4274 0.0349 1.0000 Uiso R . . . . .
H12 H 0.6322 0.1174 0.4331 0.0349 1.0000 Uiso R . . . . .

loop_
_atom_site_aniso_label
_atom_site_aniso_U_11
_atom_site_aniso_U_22
_atom_site_aniso_U_33
_atom_site_aniso_U_23
_atom_site_aniso_U_13
_atom_site_aniso_U_12
C1 0.0307(8) 0.0282(8) 0.0216(8) 0.0013(6) 0.0067(6) 0.0043(6)
C2 0.0315(8) 0.0285(8) 0.0254(8) 0.0005(6) 0.0073(6) 0.0020(6)
C3 0.0302(8) 0.0340(9) 0.0357(9) 0.0016(7) 0.0096(7) 0.0068(7)
C4 0.0401(10) 0.0299(9) 0.0368(10) 0.0031(7) 0.0106(8) 0.0107(7)
C5 0.0388(9) 0.0276(8) 0.0319(9) 0.0023(7) 0.0103(7) 0.0027(7)
C6 0.0297(8) 0.0310(8) 0.0228(8) 0.0006(6) 0.0059(6) 0.0038(7)
C7 0.0364(10) 0.0384(10) 0.0494(12) -0.0065(9) 0.0004(8) 0.0010(8)
C8 0.0776(18) 0.0674(16) 0.0391(12) -0.0093(11) -0.0022(11) 0.0089(14)
C9 0.0481(14) 0.0534(15) 0.106(2) -0.0189(15) 0.0113(14) -0.0152(11)
C10 0.0553(13) 0.0396(11) 0.0634(15) -0.0163(10) -0.0015(11) 0.0092(10)
C11 0.0374(10) 0.0423(10) 0.0376(10) 0.0053(8) 0.0134(8) 0.0066(8)
C12 0.0699(15) 0.0509(13) 0.0356(11) -0.0031(9) 0.0080(10) 0.0083(11)
C13 0.0536(12) 0.0517(12) 0.0402(11) 0.0095(9) 0.0101(9) 0.0170(10)
C14 0.0536(14) 0.0862(19) 0.0643(16) 0.0238(14) 0.0312(12) 0.0094(13)
C15 0.0405(10) 0.0393(10) 0.0319(9) 0.0001(7) 0.0123(8) -0.0006(8)
C16 0.0784(18) 0.0658(16) 0.0561(15) -0.0098(12) 0.0413(14) -0.0202(13)
C17 0.0536(12) 0.0472(12) 0.0403(11) -0.0077(9) 0.0101(9) 0.0126(10)
C18 0.0522(12) 0.0617(14) 0.0350(11) 0.0015(10) 0.0025(9) 0.0028(11)
C19 0.0409(10) 0.0355(9) 0.0363(10) -0.0026(8) 0.0110(8) -0.0028(8)
C20 0.0692(15) 0.0584(14) 0.0474(13) -0.0171(11) 0.0135(11) 0.0097(12)
C21 0.0550(14) 0.0656(16) 0.0609(15) 0.0020(12) 0.0093(11) -0.0246(12)
C22 0.0491(11) 0.0486(12) 0.0350(11) -0.0002(9) 0.0007(9) 0.0055(9)
C23 0.0430(10) 0.0263(8) 0.0369(10) -0.0017(7) 0.0167(8) -0.0009(7)
C24 0.0712(15) 0.0523(13) 0.0373(11) -0.0021(10) 0.0125(10) 0.0124(11)
C25 0.108(2) 0.0705(18) 0.0338(12) -0.0066(11) 0.0138(13) -0.0022(16)
C26 0.112(2) 0.0558(15) 0.0520(15) -0.0212(12) 0.0454(17) -0.0240(15)
C27 0.0801(18) 0.0465(13) 0.093(2) -0.0267(13) 0.0589(18) -0.0105(12)
C28 0.0495(12) 0.0381(10) 0.0640(14) -0.0103(10) 0.0263(11) -0.0007(9)
P2 0.0347(2) 0.0281(2) 0.0329(2) 0.00518(17) 0.01243(18) 0.00231(17)
O2 0.0320(6) 0.0316(6) 0.0427(7) 0.0090(5) 0.0138(5) 0.0046(5)
Si1 0.0302(2) 0.0273(2) 0.0291(2) 0.00409(17) 0.00885(18) 0.00559(17)
O1 0.0297(6) 0.0301(6) 0.0450(7) 0.0036(5) 0.0137(5) 0.0032(5)
P1 0.0252(2) 0.0314(2) 0.0358(2) 0.00188(17) 0.00647(17) 0.00285(16)

loop_
_atom_type_symbol
_atom_type_scat_dispersion_real
_atom_type_scat_dispersion_imag
_atom_type_scat_Cromer_Mann_a1
_atom_type_scat_Cromer_Mann_b1
_atom_type_scat_Cromer_Mann_a2
_atom_type_scat_Cromer_Mann_b2
_atom_type_scat_Cromer_Mann_a3
_atom_type_scat_Cromer_Mann_b3
_atom_type_scat_Cromer_Mann_a4
_atom_type_scat_Cromer_Mann_b4
_atom_type_scat_Cromer_Mann_c
_atom_type_scat_source
C 0.0181 0.0091 2.3100 20.8439 1.0200 10.2075 1.5886 0.5687 0.8650 51.6512 0.2156 'International Tables Vol C 4.2.6.8 and 6.1.1.4'
H 0.0000 0.0000 0.4930 10.5109 0.3229 26.1257 0.1402 3.1424 0.0408 57.7998 0.0030 'International Tables Vol C 4.2.6.8 and 6.1.1.4'
O 0.0492 0.0322 3.0485 13.2771 2.2868 5.7011 1.5463 0.3239 0.8670 32.9089 0.2508 'International Tables Vol C 4.2.6.8 and 6.1.1.4'
P 0.2955 0.4335 6.4345 1.9067 4.1791 27.1570 1.7800 0.5260 1.4908 68.1645 1.1149 'International Tables Vol C 4.2.6.8 and 6.1.1.4'
Si 0.2541 0.3302 6.2915 2.4386 3.0353 32.3337 1.9891 0.6785 1.5410 81.6937 1.1407 'International Tables Vol C 4.2.6.8 and 6.1.1.4'

loop_
_geom_angle_atom_site_label_1
_geom_angle_site_symmetry_1
_geom_angle_atom_site_label_2
_geom_angle_site_symmetry_2
_geom_angle_atom_site_label_3
_geom_angle_site_symmetry_3
_geom_angle
_geom_angle_publ_flag
C2 . C1 . C6 . 117.33(15) yes
C2 . C1 . Si1 . 121.84(13) yes
C6 . C1 . Si1 . 120.78(12) yes
C1 . C2 . C3 . 121.58(16) yes
C1 . C2 . O1 . 115.01(15) yes
C3 . C2 . O1 . 123.41(15) yes
C2 . C3 . C4 . 118.82(16) yes
C2 . C3 . H31 . 119.7 no
C4 . C3 . H31 . 121.4 no
C3 . C4 . C5 . 121.72(16) yes
C3 . C4 . H41 . 119.2 no
C5 . C4 . H41 . 119.1 no
C4 . C5 . C6 . 118.23(17) yes
C4 . C5 . H51 . 119.4 no
C6 . C5 . H51 . 122.4 no
C1 . C6 . C5 . 122.31(16) yes
C1 . C6 . O2 . 114.54(14) yes
C5 . C6 . O2 . 123.15(16) yes
C8 . C7 . C9 . 108.0(2) yes
C8 . C7 . C10 . 108.8(2) yes
C9 . C7 . C10 . 111.0(2) yes
C8 . C7 . P1 . 103.63(16) yes
C9 . C7 . P1 . 108.13(17) yes
C10 . C7 . P1 . 116.72(14) yes
C7 . C8 . H82 . 109.8 no
C7 . C8 . H81 . 111.1 no
H82 . C8 . H81 . 107.5 no
C7 . C8 . H83 . 109.7 no
H82 . C8 . H83 . 107.6 no
H81 . C8 . H83 . 111.1 no
C7 . C9 . H93 . 107.5 no
C7 . C9 . H91 . 109.9 no
H93 . C9 . H91 . 110.8 no
C7 . C9 . H92 . 106.8 no
H93 . C9 . H92 . 111.2 no
H91 . C9 . H92 . 110.4 no
C7 . C10 . H101 . 110.1 no
C7 . C10 . H102 . 110.5 no
H101 . C10 . H102 . 111.4 no
C7 . C10 . H103 . 108.2 no
H101 . C10 . H103 . 108.6 no
H102 . C10 . H103 . 107.9 no
C12 . C11 . C13 . 108.52(18) yes
C12 . C11 . C14 . 108.5(2) yes
C13 . C11 . C14 . 110.24(19) yes
C12 . C11 . P1 . 103.20(14) yes
C13 . C11 . P1 . 116.91(14) yes
C14 . C11 . P1 . 109.05(15) yes
C11 . C12 . H123 . 108.8 no
C11 . C12 . H121 . 109.5 no
H123 . C12 . H121 . 109.3 no
C11 . C12 . H122 . 110.8 no
H123 . C12 . H122 . 108.5 no
H121 . C12 . H122 . 109.9 no
C11 . C13 . H131 . 109.4 no
C11 . C13 . H132 . 111.2 no
H131 . C13 . H132 . 108.6 no
C11 . C13 . H133 . 109.6 no
H131 . C13 . H133 . 108.1 no
H132 . C13 . H133 . 109.8 no
C11 . C14 . H142 . 108.6 no
C11 . C14 . H143 . 110.3 no
H142 . C14 . H143 . 109.4 no
C11 . C14 . H141 . 109.4 no
H142 . C14 . H141 . 109.7 no
H143 . C14 . H141 . 109.4 no
C16 . C15 . C17 . 111.19(19) yes
C16 . C15 . C18 . 108.02(19) yes
C17 . C15 . C18 . 108.34(18) yes
C16 . C15 . P2 . 108.37(15) yes
C17 . C15 . P2 . 116.69(14) yes
C18 . C15 . P2 . 103.70(14) yes
C15 . C16 . H161 . 110.1 no
C15 . C16 . H162 . 107.8 no
H161 . C16 . H162 . 110.7 no
C15 . C16 . H163 . 109.0 no
H161 . C16 . H163 . 111.3 no
H162 . C16 . H163 . 107.9 no
C15 . C17 . H172 . 110.0 no
C15 . C17 . H173 . 109.2 no
H172 . C17 . H173 . 112.4 no
C15 . C17 . H171 . 109.4 no
H172 . C17 . H171 . 108.6 no
H173 . C17 . H171 . 107.1 no
C15 . C18 . H181 . 108.7 no
C15 . C18 . H183 . 108.6 no
H181 . C18 . H183 . 109.7 no
C15 . C18 . H182 . 109.4 no
H181 . C18 . H182 . 111.1 no
H183 . C18 . H182 . 109.3 no
C20 . C19 . C21 . 109.1(2) yes
C20 . C19 . C22 . 108.55(18) yes
C21 . C19 . C22 . 109.93(19) yes
C20 . C19 . P2 . 103.01(15) yes
C21 . C19 . P2 . 109.34(15) yes
C22 . C19 . P2 . 116.58(14) yes
C19 . C20 . H202 . 110.5 no
C19 . C20 . H201 . 108.3 no
H202 . C20 . H201 . 109.2 no
C19 . C20 . H203 . 111.2 no
H202 . C20 . H203 . 109.0 no
H201 . C20 . H203 . 108.6 no
C19 . C21 . H211 . 111.0 no
C19 . C21 . H213 . 108.8 no
H211 . C21 . H213 . 111.1 no
C19 . C21 . H212 . 107.8 no
H211 . C21 . H212 . 110.5 no
H213 . C21 . H212 . 107.5 no
C19 . C22 . H222 . 111.5 no
C19 . C22 . H221 . 107.6 no
H222 . C22 . H221 . 106.9 no
C19 . C22 . H223 . 110.3 no
H222 . C22 . H223 . 111.4 no
H221 . C22 . H223 . 109.0 no
C24 . C23 . C28 . 117.3(2) yes
C24 . C23 . Si1 . 121.97(15) yes
C28 . C23 . Si1 . 120.70(16) yes
C23 . C24 . C25 . 121.3(2) yes
C23 . C24 . H241 . 118.2 no
C25 . C24 . H241 . 120.5 no
C24 . C25 . C26 . 120.4(3) yes
C24 . C25 . H251 . 119.3 no
C26 . C25 . H251 . 120.3 no
C25 . C26 . C27 . 119.9(2) yes
C25 . C26 . H261 . 121.2 no
C27 . C26 . H261 . 118.9 no
C26 . C27 . C28 . 120.4(2) yes
C26 . C27 . H271 . 120.8 no
C28 . C27 . H271 . 118.8 no
C27 . C28 . C23 . 120.6(2) yes
C27 . C28 . H281 . 120.1 no
C23 . C28 . H281 . 119.2 no
C19 . P2 . C15 . 112.06(9) yes
C19 . P2 . O2 . 96.85(8) yes
C15 . P2 . O2 . 97.16(8) yes
C6 . O2 . P2 . 124.26(11) yes
C1 . Si1 . C23 . 110.31(8) yes
C1 . Si1 . H11 . 109.3 no
C23 . Si1 . H11 . 109.3 no
C1 . Si1 . H12 . 109.2 no
C23 . Si1 . H12 . 109.3 no
H11 . Si1 . H12 . 109.5 no
C2 . O1 . P1 . 124.35(11) yes
C11 . P1 . C7 . 112.30(10) yes
C11 . P1 . O1 . 98.06(8) yes
C7 . P1 . O1 . 96.09(8) yes

loop_
_geom_bond_atom_site_label_1
_geom_bond_site_symmetry_1
_geom_bond_atom_site_label_2
_geom_bond_site_symmetry_2
_geom_bond_distance
_geom_bond_publ_flag
C1 . C2 . 1.401(2) yes
C1 . C6 . 1.398(2) yes
C1 . Si1 . 1.8763(17) yes
C2 . C3 . 1.394(2) yes
C2 . O1 . 1.376(2) yes
C3 . C4 . 1.383(3) yes
C3 . H31 . 0.948 no
C4 . C5 . 1.388(3) yes
C4 . H41 . 0.966 no
C5 . C6 . 1.390(2) yes
C5 . H51 . 0.959 no
C6 . O2 . 1.383(2) yes
C7 . C8 . 1.534(3) yes
C7 . C9 . 1.533(3) yes
C7 . C10 . 1.527(3) yes
C7 . P1 . 1.869(2) yes
C8 . H82 . 0.986 no
C8 . H81 . 0.967 no
C8 . H83 . 0.980 no
C9 . H93 . 0.994 no
C9 . H91 . 0.970 no
C9 . H92 . 0.986 no
C10 . H101 . 0.979 no
C10 . H102 . 0.983 no
C10 . H103 . 0.983 no
C11 . C12 . 1.543(3) yes
C11 . C13 . 1.530(3) yes
C11 . C14 . 1.531(3) yes
C11 . P1 . 1.871(2) yes
C12 . H123 . 0.972 no
C12 . H121 . 0.984 no
C12 . H122 . 0.973 no
C13 . H131 . 0.975 no
C13 . H132 . 0.958 no
C13 . H133 . 0.976 no
C14 . H142 . 0.988 no
C14 . H143 . 0.968 no
C14 . H141 . 0.983 no
C15 . C16 . 1.527(3) yes
C15 . C17 . 1.526(3) yes
C15 . C18 . 1.541(3) yes
C15 . P2 . 1.865(2) yes
C16 . H161 . 0.974 no
C16 . H162 . 0.987 no
C16 . H163 . 0.974 no
C17 . H172 . 0.973 no
C17 . H173 . 0.981 no
C17 . H171 . 0.976 no
C18 . H181 . 0.984 no
C18 . H183 . 0.962 no
C18 . H182 . 0.985 no
C19 . C20 . 1.533(3) yes
C19 . C21 . 1.532(3) yes
C19 . C22 . 1.522(3) yes
C19 . P2 . 1.873(2) yes
C20 . H202 . 0.971 no
C20 . H201 . 0.960 no
C20 . H203 . 0.983 no
C21 . H211 . 0.986 no
C21 . H213 . 0.974 no
C21 . H212 . 0.965 no
C22 . H222 . 0.966 no
C22 . H221 . 0.973 no
C22 . H223 . 0.985 no
C23 . C24 . 1.388(3) yes
C23 . C28 . 1.391(3) yes
C23 . Si1 . 1.8728(19) yes
C24 . C25 . 1.384(3) yes
C24 . H241 . 0.976 no
C25 . C26 . 1.362(4) yes
C25 . H251 . 0.965 no
C26 . C27 . 1.360(5) yes
C26 . H261 . 0.963 no
C27 . C28 . 1.397(4) yes
C27 . H271 . 0.945 no
C28 . H281 . 0.954 no
P2 . O2 . 1.6747(13) yes
Si1 . H11 . 0.950 no
Si1 . H12 . 0.950 no
O1 . P1 . 1.6779(13) yes
